data_7022175
loop_
_publ_author_name
'Du, Peng'
'Yang, Yan'
'Yang, Jin'
'Liu, Bing-Kun'
'Ma, Jian-Fang'

_publ_section_title
;
 Syntheses, structures, photoluminescence, photocatalysis, and
 photoelectronic effects of 3D mixed high-connected metal-organic
 frameworks based on octanuclear and dodecanuclear secondary building
 units.
;
_journal_issue 5
_journal_name_full 'Dalton transactions (Cambridge, England : 2003)'
_journal_page_first 1567
_journal_page_last 1580
_journal_paper_doi 10.1039/c2dt31964k
_journal_volume 42
_journal_year 2013
_chemical_formula_moiety 'C44 H31.5 O19.5 Zn4'
_chemical_formula_sum 'C44 H31.5 O19.5 Zn4'
_chemical_formula_weight 1133.85
_chemical_name_systematic
;
?
;
_space_group_IT_number 2
_symmetry_cell_setting triclinic
_symmetry_space_group_name_Hall '-P 1'
_symmetry_space_group_name_H-M 'P -1'
_atom_sites_solution_hydrogens geom
_atom_sites_solution_primary direct
_atom_sites_solution_secondary difmap
_audit_creation_method SHELXL-97
_cell_angle_alpha 101.232(5)
_cell_angle_beta 98.832(5)
_cell_angle_gamma 102.174(5)
_cell_formula_units_Z 2
_cell_length_a 10.155(5)
_cell_length_b 14.998(5)
_cell_length_c 15.195(5)
_cell_measurement_reflns_used 3564
_cell_measurement_temperature 293(2)
_cell_measurement_theta_max 29.2537
_cell_measurement_theta_min 2.8155
_cell_volume 2172.7(15)
_computing_cell_refinement CrysAlis
_computing_data_collection 'CrysAlis (Oxford Diffraction, 2006)'
_computing_data_reduction CrysAlis
_computing_structure_refinement 'SHELXL-97 (Sheldrick, 2008)'
_computing_structure_solution 'SHELXS-97 (Sheldrick, 2008)'
_diffrn_ambient_temperature 293(2)
_diffrn_detector_area_resol_mean 10.2375
_diffrn_measured_fraction_theta_full 0.994
_diffrn_measured_fraction_theta_max 0.994
_diffrn_measurement_device_type 'Oxford Diffraction Gemini R Ultra'
_diffrn_measurement_method '\w scan'
_diffrn_radiation_monochromator graphite
_diffrn_radiation_source 'fine-focus sealed tube'
_diffrn_radiation_type MoK\a
_diffrn_radiation_wavelength 0.71073
_diffrn_reflns_av_R_equivalents 0.0385
_diffrn_reflns_av_sigmaI/netI 0.0700
_diffrn_reflns_limit_h_max 10
_diffrn_reflns_limit_h_min -12
_diffrn_reflns_limit_k_max 17
_diffrn_reflns_limit_k_min -17
_diffrn_reflns_limit_l_max 18
_diffrn_reflns_limit_l_min -18
_diffrn_reflns_number 16746
_diffrn_reflns_theta_full 25.02
_diffrn_reflns_theta_max 25.02
_diffrn_reflns_theta_min 2.82
_exptl_absorpt_coefficient_mu 2.264
_exptl_absorpt_correction_T_max 1.00000
_exptl_absorpt_correction_T_min 0.94014
_exptl_absorpt_correction_type multi-scan
_exptl_absorpt_process_details
;
CrysAlis (Oxford Diffraction, 2006)
;
_exptl_crystal_colour colourless
_exptl_crystal_density_diffrn 1.727
_exptl_crystal_density_method 'not measured'
_exptl_crystal_description block
_exptl_crystal_F_000 1136
_exptl_crystal_size_max 0.25
_exptl_crystal_size_mid 0.21
_exptl_crystal_size_min 0.18
_refine_diff_density_max 0.964
_refine_diff_density_min -0.848
_refine_diff_density_rms 0.101
_refine_ls_extinction_method none
_refine_ls_goodness_of_fit_ref 1.033
_refine_ls_hydrogen_treatment mixed
_refine_ls_matrix_type full
_refine_ls_number_parameters 636
_refine_ls_number_reflns 7615
_refine_ls_number_restraints 14
_refine_ls_restrained_S_all 1.071
_refine_ls_R_factor_all 0.0823
_refine_ls_R_factor_gt 0.0502
_refine_ls_shift/su_max 0.001
_refine_ls_shift/su_mean 0.000
_refine_ls_structure_factor_coef Fsqd
_refine_ls_weighting_details 'calc w=1/[\s^2^(Fo^2^)+(0.0535P)^2^+2.4231P] where P=(Fo^2^+2Fc^2^)/3'
_refine_ls_weighting_scheme calc
_refine_ls_wR_factor_gt 0.1146
_refine_ls_wR_factor_ref 0.1292
_reflns_number_gt 5335
_reflns_number_total 7615
_reflns_threshold_expression >2\s(I)
_cod_data_source_file c2dt31964k.txt
_cod_data_source_block Compound-1
_cod_depositor_comments
;
The following automatic conversions were performed:

'_symmetry_cell_setting' value 'Triclinic' changed to 'triclinic'
according to /home/saulius/struct/CIF-dictionaries/cif_core.dic
dictionary named 'cif_core.dic' version 2.4.2 from 2011-04-26.

Automatic conversion script
Id: cif_fix_values 1891 2012-01-12 08:04:46Z andrius 
;
_cod_original_sg_symbol_H-M p-1
_cod_database_code 7022175

loop_
_symmetry_equiv_pos_as_xyz
'x, y, z'
'-x, -y, -z'

loop_
_atom_site_label
_atom_site_type_symbol
_atom_site_fract_x
_atom_site_fract_y
_atom_site_fract_z
_atom_site_U_iso_or_equiv
_atom_site_adp_type
_atom_site_occupancy
_atom_site_symmetry_multiplicity
_atom_site_calc_flag
_atom_site_refinement_flags
Zn1 Zn 0.86712(6) 0.22772(4) 0.52450(5) 0.03047(19) Uani 1 1 d .
Zn2 Zn 0.93296(7) 0.17422(5) 0.71662(5) 0.0379(2) Uani 1 1 d .
Zn3 Zn 0.61685(6) 0.06615(4) 0.58150(4) 0.02634(17) Uani 1 1 d .
Zn4 Zn 0.61760(7) 0.08975(5) 0.35125(5) 0.0422(2) Uani 1 1 d .
C1 C 0.5185(5) 0.7113(3) 0.5218(4) 0.0251(12) Uani 1 1 d .
C2 C 0.6420(5) 0.7332(4) 0.4929(4) 0.0280(13) Uani 1 1 d .
H2 H 0.6533 0.7754 0.4556 0.034 Uiso 1 1 calc R
C3 C 0.7478(5) 0.6938(3) 0.5182(4) 0.0272(13) Uani 1 1 d .
C4 C 0.7294(5) 0.6287(4) 0.5710(4) 0.0317(13) Uani 1 1 d .
H4 H 0.8005 0.6015 0.5884 0.038 Uiso 1 1 calc R
C5 C 0.6048(6) 0.6039(4) 0.5983(4) 0.0333(14) Uani 1 1 d .
C6 C 0.4996(5) 0.6462(4) 0.5750(4) 0.0304(13) Uani 1 1 d .
H6 H 0.4173 0.6309 0.5948 0.036 Uiso 1 1 calc R
C7 C 0.4158(5) 0.7655(3) 0.4980(4) 0.0264(12) Uani 1 1 d .
C8 C 0.8821(6) 0.7251(4) 0.4910(4) 0.0310(13) Uani 1 1 d .
C9 C 0.4759(6) 0.4990(4) 0.6719(4) 0.0349(14) Uani 1 1 d .
H9A H 0.4065 0.4698 0.6165 0.042 Uiso 1 1 calc R
H9B H 0.4440 0.5476 0.7085 0.042 Uiso 1 1 calc R
C10 C 0.4985(6) 0.4268(4) 0.7252(4) 0.0316(13) Uani 1 1 d .
C11 C 0.6206(6) 0.4009(4) 0.7391(5) 0.0404(16) Uani 1 1 d .
H11 H 0.6920 0.4259 0.7124 0.048 Uiso 1 1 calc R
C12 C 0.6376(6) 0.3380(4) 0.7927(5) 0.0436(16) Uani 1 1 d .
H12 H 0.7214 0.3219 0.8021 0.052 Uiso 1 1 calc R
C13 C 0.5334(6) 0.2982(4) 0.8327(4) 0.0326(14) Uani 1 1 d .
C14 C 0.4094(7) 0.3213(4) 0.8146(5) 0.0467(17) Uani 1 1 d .
H14 H 0.3364 0.2944 0.8389 0.056 Uiso 1 1 calc R
C15 C 0.3920(6) 0.3841(4) 0.7608(5) 0.0444(16) Uani 1 1 d .
H15 H 0.3069 0.3978 0.7484 0.053 Uiso 1 1 calc R
C16 C 0.5575(6) 0.2344(4) 0.8960(4) 0.0379(15) Uani 1 1 d .
C17 C 0.6344(7) 0.1695(4) 0.8816(5) 0.0472(17) Uani 1 1 d .
C18 C 0.6596(9) 0.1188(5) 0.9465(5) 0.067(2) Uani 1 1 d .
H18 H 0.7158 0.0776 0.9374 0.080 Uiso 1 1 calc R
C19 C 0.6051(10) 0.1271(6) 1.0230(5) 0.073(2) Uani 1 1 d .
H19 H 0.6218 0.0913 1.0651 0.087 Uiso 1 1 calc R
C20 C 0.5255(9) 0.1891(5) 1.0369(5) 0.064(2) Uani 1 1 d .
H20 H 0.4868 0.1953 1.0888 0.076 Uiso 1 1 calc R
C21 C 0.5017(8) 0.2427(5) 0.9747(5) 0.0524(18) Uani 1 1 d .
H21 H 0.4476 0.2850 0.9855 0.063 Uiso 1 1 calc R
C22 C 0.6914(8) 0.1492(4) 0.7958(5) 0.0463(17) Uani 1 1 d .
C23 C 1.2178(5) 0.1270(3) 1.2864(4) 0.0234(12) Uani 1 1 d .
C24 C 1.0968(5) 0.1130(3) 1.3192(4) 0.0254(12) Uani 1 1 d .
H24 H 1.0897 0.0821 1.3663 0.030 Uiso 1 1 calc R
C25 C 0.9863(5) 0.1443(4) 1.2829(4) 0.0283(13) Uani 1 1 d .
C26 C 0.9966(6) 0.1914(4) 1.2132(4) 0.0401(15) Uani 1 1 d .
H26 H 0.9222 0.2114 1.1874 0.048 Uiso 1 1 calc R
C27 C 1.1193(6) 0.2081(4) 1.1824(4) 0.0377(15) Uani 1 1 d .
C28 C 1.2287(6) 0.1772(4) 1.2188(4) 0.0320(13) Uani 1 1 d .
H28 H 1.3107 0.1899 1.1981 0.038 Uiso 1 1 calc R
C29 C 1.3343(5) 0.0908(3) 1.3256(4) 0.0246(12) Uani 1 1 d .
C30 C 0.8562(6) 0.1274(4) 1.3188(4) 0.0310(13) Uani 1 1 d .
C31 C 1.1474(12) 0.3498(6) 1.1370(6) 0.097(4) Uani 1 1 d .
H31A H 1.2328 0.3787 1.1812 0.116 Uiso 1 1 calc R
H31B H 1.0722 0.3633 1.1654 0.116 Uiso 1 1 calc R
C32 C 1.1490(11) 0.3895(5) 1.0532(5) 0.065(2) Uani 1 1 d .
C33 C 1.0261(9) 0.3770(4) 0.9931(6) 0.063(2) Uani 1 1 d .
H33 H 0.9453 0.3424 1.0040 0.076 Uiso 1 1 calc R
C34 C 1.0209(7) 0.4153(4) 0.9166(5) 0.0461(17) Uani 1 1 d .
H34 H 0.9372 0.4083 0.8779 0.055 Uiso 1 1 calc R
C35 C 1.1421(7) 0.4641(4) 0.8988(4) 0.0345(14) Uani 1 1 d .
C36 C 1.2629(7) 0.4755(4) 0.9596(4) 0.0468(16) Uani 1 1 d .
H36 H 1.3447 0.5090 0.9490 0.056 Uiso 1 1 calc R
C37 C 1.2656(9) 0.4383(5) 1.0359(5) 0.060(2) Uani 1 1 d .
H37 H 1.3489 0.4471 1.0757 0.071 Uiso 1 1 calc R
C38 C 1.1395(6) 0.5070(4) 0.8179(4) 0.0323(13) Uani 1 1 d .
C39 C 1.0624(6) 0.4617(4) 0.7299(4) 0.0298(13) Uani 1 1 d .
C40 C 1.0633(7) 0.5094(4) 0.6593(5) 0.0450(16) Uani 1 1 d .
H40 H 1.0090 0.4803 0.6016 0.054 Uiso 1 1 calc R
C41 C 1.1449(7) 0.5998(5) 0.6753(5) 0.0540(19) Uani 1 1 d .
H41 H 1.1474 0.6304 0.6276 0.065 Uiso 1 1 calc R
C42 C 1.2215(7) 0.6441(4) 0.7605(5) 0.0461(17) Uani 1 1 d .
H42 H 1.2762 0.7048 0.7711 0.055 Uiso 1 1 calc R
C43 C 1.2173(6) 0.5986(4) 0.8308(4) 0.0388(15) Uani 1 1 d .
H43 H 1.2681 0.6301 0.8889 0.047 Uiso 1 1 calc R
C44 C 0.9868(6) 0.3602(4) 0.7021(4) 0.0328(14) Uani 1 1 d .
O1 O 0.4321(4) 0.8112(3) 0.4393(3) 0.0348(10) Uani 1 1 d .
O2 O 0.3175(4) 0.7655(3) 0.5429(3) 0.0329(9) Uani 1 1 d .
O3 O 0.9838(4) 0.6966(3) 0.5229(3) 0.0404(10) Uani 1 1 d .
O4 O 0.8939(4) 0.7805(3) 0.4401(3) 0.0448(11) Uani 1 1 d D
O5 O 0.6004(4) 0.5386(3) 0.6493(4) 0.0546(13) Uani 1 1 d .
O6 O 0.8196(5) 0.1599(4) 0.8068(3) 0.0620(14) Uani 1 1 d .
O7 O 0.6097(5) 0.1218(3) 0.7213(3) 0.0462(11) Uani 1 1 d .
O8 O 0.7465(4) 0.1316(3) 1.2710(3) 0.0501(12) Uani 1 1 d .
O9 O 0.8579(4) 0.1080(3) 1.3962(3) 0.0344(9) Uani 1 1 d .
O10 O 1.3162(4) 0.0462(3) 1.3852(3) 0.0322(9) Uani 1 1 d .
O11 O 1.4434(3) 0.1089(3) 1.2948(3) 0.0326(9) Uani 1 1 d .
O12 O 1.1313(5) 0.2537(3) 1.1120(3) 0.0508(12) Uani 1 1 d .
O13 O 1.0344(4) 0.3047(3) 0.7438(3) 0.0396(10) Uani 1 1 d .
O14 O 0.8838(4) 0.3341(3) 0.6366(3) 0.0413(10) Uani 1 1 d .
O15 O 0.8296(4) 0.1250(3) 0.5911(3) 0.0287(10) Uani 1 1 d .
O16 O 0.5871(4) 0.0101(3) 0.4388(3) 0.0258(9) Uani 1 1 d .
O1W O 1.0763(5) 0.1097(3) 0.7553(4) 0.0592(13) Uani 1 1 d D
O2W O 0.6235(10) -0.0472(6) 0.2472(7) 0.064(3) Uani 0.50 1 d P
O3W O 1.0000 1.0000 0.5000 0.096(3) Uani 1 2 d SU
O4W O 0.7988(12) 0.9065(7) 0.3816(9) 0.069(3) Uani 0.50 1 d PD
O4W' O 0.7033(10) 0.8709(6) 0.3325(7) 0.051(2) Uani 0.50 1 d P
O5W O 1.1286(19) 0.1440(12) 0.9300(10) 0.139(6) Uani 0.50 1 d PDU
H15O H 0.853(6) 0.088(4) 0.577(4) 0.02(2) Uiso 1 1 d .
H16O H 0.623(7) -0.020(4) 0.429(5) 0.03(2) Uiso 1 1 d .

loop_
_atom_site_aniso_label
_atom_site_aniso_U_11
_atom_site_aniso_U_22
_atom_site_aniso_U_33
_atom_site_aniso_U_23
_atom_site_aniso_U_13
_atom_site_aniso_U_12
Zn1 0.0191(3) 0.0424(4) 0.0336(4) 0.0198(3) 0.0072(3) 0.0042(3)
Zn2 0.0362(4) 0.0376(4) 0.0385(4) 0.0152(3) -0.0032(3) 0.0079(3)
Zn3 0.0180(3) 0.0305(3) 0.0341(4) 0.0166(3) 0.0057(3) 0.0050(3)
Zn4 0.0176(3) 0.0663(5) 0.0534(5) 0.0425(4) 0.0081(3) 0.0070(3)
C1 0.020(3) 0.027(3) 0.028(3) 0.008(2) 0.007(2) 0.003(2)
C2 0.025(3) 0.028(3) 0.031(3) 0.008(3) 0.010(3) 0.004(2)
C3 0.019(3) 0.028(3) 0.036(3) 0.005(3) 0.009(3) 0.008(2)
C4 0.021(3) 0.032(3) 0.046(4) 0.013(3) 0.007(3) 0.012(2)
C5 0.028(3) 0.034(3) 0.046(4) 0.019(3) 0.013(3) 0.010(3)
C6 0.018(3) 0.038(3) 0.039(4) 0.015(3) 0.010(3) 0.006(2)
C7 0.018(3) 0.028(3) 0.031(3) 0.008(3) 0.001(3) 0.001(2)
C8 0.025(3) 0.029(3) 0.035(4) -0.001(3) 0.014(3) 0.000(2)
C9 0.025(3) 0.037(3) 0.048(4) 0.018(3) 0.011(3) 0.007(3)
C10 0.032(3) 0.028(3) 0.037(4) 0.010(3) 0.010(3) 0.006(2)
C11 0.027(3) 0.043(3) 0.059(4) 0.027(3) 0.015(3) 0.007(3)
C12 0.033(3) 0.044(3) 0.064(5) 0.030(3) 0.015(3) 0.011(3)
C13 0.037(3) 0.025(3) 0.036(4) 0.008(3) 0.012(3) 0.004(3)
C14 0.041(4) 0.050(4) 0.061(5) 0.025(4) 0.027(4) 0.014(3)
C15 0.029(3) 0.053(4) 0.060(5) 0.026(4) 0.016(3) 0.013(3)
C16 0.044(4) 0.036(3) 0.032(4) 0.010(3) 0.010(3) 0.001(3)
C17 0.066(5) 0.044(4) 0.040(4) 0.021(3) 0.016(4) 0.018(3)
C18 0.100(6) 0.075(5) 0.057(5) 0.048(4) 0.032(5) 0.046(5)
C19 0.110(7) 0.072(5) 0.052(5) 0.037(4) 0.024(5) 0.031(5)
C20 0.089(6) 0.067(5) 0.034(4) 0.017(4) 0.022(4) 0.004(5)
C21 0.064(5) 0.048(4) 0.043(4) 0.011(3) 0.014(4) 0.007(3)
C22 0.065(5) 0.045(4) 0.049(5) 0.031(4) 0.025(4) 0.027(4)
C23 0.019(3) 0.026(3) 0.023(3) 0.005(2) 0.003(2) 0.004(2)
C24 0.025(3) 0.031(3) 0.023(3) 0.010(2) 0.010(2) 0.007(2)
C25 0.019(3) 0.043(3) 0.030(3) 0.016(3) 0.011(3) 0.012(2)
C26 0.033(3) 0.063(4) 0.039(4) 0.027(3) 0.010(3) 0.027(3)
C27 0.036(3) 0.054(4) 0.036(4) 0.026(3) 0.014(3) 0.019(3)
C28 0.024(3) 0.045(3) 0.033(3) 0.017(3) 0.011(3) 0.010(3)
C29 0.021(3) 0.024(3) 0.029(3) 0.006(2) 0.005(3) 0.005(2)
C30 0.025(3) 0.034(3) 0.040(4) 0.010(3) 0.012(3) 0.015(2)
C31 0.186(11) 0.067(5) 0.048(5) 0.029(5) 0.031(6) 0.035(6)
C32 0.115(8) 0.045(4) 0.041(5) 0.017(4) 0.015(5) 0.024(5)
C33 0.095(6) 0.038(4) 0.062(5) 0.015(4) 0.047(5) 0.005(4)
C34 0.058(4) 0.037(3) 0.042(4) 0.007(3) 0.020(4) 0.006(3)
C35 0.052(4) 0.028(3) 0.026(3) 0.007(3) 0.012(3) 0.011(3)
C36 0.056(4) 0.046(4) 0.036(4) 0.012(3) 0.001(3) 0.012(3)
C37 0.086(6) 0.064(4) 0.035(4) 0.022(4) 0.006(4) 0.027(4)
C38 0.034(3) 0.035(3) 0.036(4) 0.016(3) 0.010(3) 0.017(3)
C39 0.029(3) 0.037(3) 0.029(3) 0.014(3) 0.005(3) 0.014(3)
C40 0.049(4) 0.052(4) 0.041(4) 0.024(3) 0.010(3) 0.014(3)
C41 0.062(5) 0.059(4) 0.055(5) 0.040(4) 0.013(4) 0.018(4)
C42 0.050(4) 0.037(3) 0.058(5) 0.023(3) 0.017(4) 0.009(3)
C43 0.044(4) 0.032(3) 0.040(4) 0.014(3) 0.006(3) 0.006(3)
C44 0.029(3) 0.043(3) 0.031(3) 0.011(3) 0.013(3) 0.012(3)
O1 0.028(2) 0.037(2) 0.051(3) 0.024(2) 0.015(2) 0.0152(17)
O2 0.021(2) 0.049(2) 0.036(2) 0.019(2) 0.0080(18) 0.0146(17)
O3 0.021(2) 0.043(2) 0.062(3) 0.014(2) 0.019(2) 0.0080(18)
O4 0.032(2) 0.053(3) 0.050(3) 0.017(2) 0.019(2) 0.001(2)
O5 0.031(2) 0.065(3) 0.091(4) 0.060(3) 0.023(3) 0.017(2)
O6 0.061(3) 0.090(4) 0.050(3) 0.037(3) 0.019(3) 0.027(3)
O7 0.062(3) 0.053(3) 0.035(3) 0.017(2) 0.019(3) 0.027(2)
O8 0.024(2) 0.091(3) 0.043(3) 0.023(3) 0.011(2) 0.022(2)
O9 0.031(2) 0.040(2) 0.040(3) 0.019(2) 0.018(2) 0.0098(18)
O10 0.027(2) 0.042(2) 0.040(2) 0.026(2) 0.0120(19) 0.0152(17)
O11 0.0156(19) 0.049(2) 0.042(2) 0.023(2) 0.0098(18) 0.0124(17)
O12 0.062(3) 0.074(3) 0.048(3) 0.045(3) 0.032(2) 0.041(3)
O13 0.050(3) 0.034(2) 0.035(2) 0.0118(19) 0.003(2) 0.0093(19)
O14 0.028(2) 0.053(2) 0.041(3) 0.008(2) 0.001(2) 0.0147(19)
O15 0.018(2) 0.038(2) 0.033(3) 0.014(2) 0.0056(18) 0.007(2)
O16 0.017(2) 0.034(2) 0.032(2) 0.0165(19) 0.0054(18) 0.0095(19)
O1W 0.050(3) 0.049(3) 0.077(4) 0.025(3) -0.010(3) 0.018(2)
O2W 0.058(6) 0.060(6) 0.064(7) -0.009(5) 0.020(6) 0.009(5)
O3W 0.169(7) 0.095(5) 0.070(5) 0.053(4) 0.051(5) 0.082(5)
O4W 0.054(7) 0.054(6) 0.109(10) 0.037(7) 0.020(7) 0.017(5)
O4W' 0.041(6) 0.052(6) 0.058(7) 0.003(5) 0.019(5) 0.006(5)
O5W 0.170(10) 0.143(9) 0.097(9) 0.021(7) 0.017(8) 0.037(8)

loop_
_atom_type_symbol
_atom_type_description
_atom_type_scat_dispersion_real
_atom_type_scat_dispersion_imag
_atom_type_scat_source
C C 0.0033 0.0016 'International Tables Vol C Tables 4.2.6.8 and 6.1.1.4'
H H 0.0000 0.0000 'International Tables Vol C Tables 4.2.6.8 and 6.1.1.4'
O O 0.0106 0.0060 'International Tables Vol C Tables 4.2.6.8 and 6.1.1.4'
Zn Zn 0.2839 1.4301 'International Tables Vol C Tables 4.2.6.8 and 6.1.1.4'

loop_
_geom_angle_atom_site_label_1
_geom_angle_atom_site_label_2
_geom_angle_atom_site_label_3
_geom_angle
_geom_angle_site_symmetry_1
_geom_angle_site_symmetry_3
O15 Zn1 O3 142.40(17) . 2_766
O15 Zn1 O2 106.85(15) . 2_666
O3 Zn1 O2 108.58(16) 2_766 2_666
O15 Zn1 O14 94.83(18) . .
O3 Zn1 O14 93.33(16) 2_766 .
O2 Zn1 O14 96.51(16) 2_666 .
O15 Zn1 O9 86.07(17) . 1_554
O3 Zn1 O9 84.62(15) 2_766 1_554
O2 Zn1 O9 85.35(15) 2_666 1_554
O14 Zn1 O9 177.60(14) . 1_554
O15 Zn1 O4 84.96(15) . 2_766
O3 Zn1 O4 57.74(15) 2_766 2_766
O2 Zn1 O4 162.53(14) 2_666 2_766
O14 Zn1 O4 95.22(15) . 2_766
O9 Zn1 O4 82.63(14) 1_554 2_766
O15 Zn1 C8 113.38(19) . 2_766
O3 Zn1 C8 29.12(17) 2_766 2_766
O2 Zn1 C8 136.51(17) 2_666 2_766
O14 Zn1 C8 95.94(17) . 2_766
O9 Zn1 C8 81.66(15) 1_554 2_766
O4 Zn1 C8 28.65(16) 2_766 2_766
O6 Zn2 O13 108.1(2) . .
O6 Zn2 O15 113.0(2) . .
O13 Zn2 O15 114.45(17) . .
O6 Zn2 O1W 101.2(2) . .
O13 Zn2 O1W 103.11(18) . .
O15 Zn2 O1W 115.6(2) . .
O10 Zn3 O1 173.26(16) 2_757 2_666
O10 Zn3 O16 90.08(16) 2_757 2_656
O1 Zn3 O16 94.97(16) 2_666 2_656
O10 Zn3 O16 93.28(16) 2_757 .
O1 Zn3 O16 91.82(16) 2_666 .
O16 Zn3 O16 82.46(16) 2_656 .
O10 Zn3 O15 83.81(16) 2_757 .
O1 Zn3 O15 91.61(16) 2_666 .
O16 Zn3 O15 171.45(19) 2_656 .
O16 Zn3 O15 91.90(16) . .
O10 Zn3 O7 91.65(16) 2_757 .
O1 Zn3 O7 83.99(16) 2_666 .
O16 Zn3 O7 88.94(18) 2_656 .
O16 Zn3 O7 170.09(17) . .
O15 Zn3 O7 97.18(18) . .
O11 Zn4 O16 110.06(15) 1_454 .
O11 Zn4 O8 103.61(16) 1_454 1_554
O16 Zn4 O8 143.41(18) . 1_554
O11 Zn4 O2 94.50(15) 1_454 2_666
O16 Zn4 O2 97.48(16) . 2_666
O8 Zn4 O2 93.70(16) 1_554 2_666
O11 Zn4 O2W 99.9(3) 1_454 .
O16 Zn4 O2W 86.4(3) . .
O8 Zn4 O2W 73.9(3) 1_554 .
O2 Zn4 O2W 162.8(3) 2_666 .
O11 Zn4 O9 160.51(13) 1_454 1_554
O16 Zn4 O9 89.02(14) . 1_554
O8 Zn4 O9 59.26(15) 1_554 1_554
O2 Zn4 O9 78.56(13) 2_666 1_554
O2W Zn4 O9 84.8(3) . 1_554
O11 Zn4 C30 132.82(17) 1_454 1_554
O16 Zn4 C30 116.52(18) . 1_554
O8 Zn4 C30 29.53(18) 1_554 1_554
O2 Zn4 C30 86.81(16) 2_666 1_554
O2W Zn4 C30 76.6(3) . 1_554
O9 Zn4 C30 29.78(16) 1_554 1_554
C6 C1 C2 119.5(5) . .
C6 C1 C7 123.5(4) . .
C2 C1 C7 116.8(4) . .
C3 C2 C1 121.4(5) . .
C3 C2 H2 119.3 . .
C1 C2 H2 119.3 . .
C2 C3 C4 119.3(5) . .
C2 C3 C8 119.1(5) . .
C4 C3 C8 121.5(5) . .
C3 C4 C5 120.1(5) . .
C3 C4 H4 120.0 . .
C5 C4 H4 120.0 . .
O5 C5 C6 125.7(5) . .
O5 C5 C4 113.9(5) . .
C6 C5 C4 120.4(5) . .
C1 C6 C5 119.3(5) . .
C1 C6 H6 120.4 . .
C5 C6 H6 120.4 . .
O1 C7 O2 123.2(5) . .
O1 C7 C1 118.6(4) . .
O2 C7 C1 118.2(4) . .
O4 C8 O3 120.9(5) . .
O4 C8 C3 120.2(5) . .
O3 C8 C3 118.9(5) . .
O4 C8 Zn1 70.4(3) . 2_766
O3 C8 Zn1 50.6(2) . 2_766
C3 C8 Zn1 168.2(4) . 2_766
O5 C9 C10 108.8(5) . .
O5 C9 H9A 109.9 . .
C10 C9 H9A 109.9 . .
O5 C9 H9B 109.9 . .
C10 C9 H9B 109.9 . .
H9A C9 H9B 108.3 . .
C11 C10 C15 118.4(5) . .
C11 C10 C9 122.8(5) . .
C15 C10 C9 118.7(5) . .
C10 C11 C12 120.2(5) . .
C10 C11 H11 119.9 . .
C12 C11 H11 119.9 . .
C11 C12 C13 121.8(6) . .
C11 C12 H12 119.1 . .
C13 C12 H12 119.1 . .
C14 C13 C12 117.4(5) . .
C14 C13 C16 121.8(5) . .
C12 C13 C16 120.8(6) . .
C13 C14 C15 120.9(5) . .
C13 C14 H14 119.6 . .
C15 C14 H14 119.6 . .
C10 C15 C14 121.2(6) . .
C10 C15 H15 119.4 . .
C14 C15 H15 119.4 . .
C17 C16 C21 117.8(6) . .
C17 C16 C13 123.6(5) . .
C21 C16 C13 118.6(6) . .
C16 C17 C18 119.8(6) . .
C16 C17 C22 122.6(5) . .
C18 C17 C22 117.6(6) . .
C19 C18 C17 122.2(7) . .
C19 C18 H18 118.9 . .
C17 C18 H18 118.9 . .
C18 C19 C20 118.6(7) . .
C18 C19 H19 120.7 . .
C20 C19 H19 120.7 . .
C19 C20 C21 120.6(7) . .
C19 C20 H20 119.7 . .
C21 C20 H20 119.7 . .
C20 C21 C16 121.0(7) . .
C20 C21 H21 119.5 . .
C16 C21 H21 119.5 . .
O7 C22 O6 125.3(6) . .
O7 C22 C17 118.2(7) . .
O6 C22 C17 116.5(7) . .
C24 C23 C28 118.6(5) . .
C24 C23 C29 119.9(4) . .
C28 C23 C29 121.5(4) . .
C25 C24 C23 121.1(5) . .
C25 C24 H24 119.5 . .
C23 C24 H24 119.5 . .
C24 C25 C26 119.8(5) . .
C24 C25 C30 120.1(5) . .
C26 C25 C30 120.1(5) . .
C27 C26 C25 119.1(5) . .
C27 C26 H26 120.5 . .
C25 C26 H26 120.5 . .
C28 C27 O12 118.9(5) . .
C28 C27 C26 120.9(5) . .
O12 C27 C26 120.2(5) . .
C27 C28 C23 120.4(5) . .
C27 C28 H28 119.8 . .
C23 C28 H28 119.8 . .
O10 C29 O11 125.8(5) . .
O10 C29 C23 117.6(4) . .
O11 C29 C23 116.6(4) . .
O8 C30 O9 120.9(5) . .
O8 C30 C25 119.4(5) . .
O9 C30 C25 119.7(5) . .
O8 C30 Zn4 52.2(3) . 1_556
O9 C30 Zn4 68.8(3) . 1_556
C25 C30 Zn4 170.4(4) . 1_556
O12 C31 C32 109.5(6) . .
O12 C31 H31A 109.8 . .
C32 C31 H31A 109.8 . .
O12 C31 H31B 109.8 . .
C32 C31 H31B 109.8 . .
H31A C31 H31B 108.2 . .
C37 C32 C33 118.8(7) . .
C37 C32 C31 122.3(9) . .
C33 C32 C31 118.8(8) . .
C32 C33 C34 121.3(7) . .
C32 C33 H33 119.4 . .
C34 C33 H33 119.4 . .
C35 C34 C33 119.2(7) . .
C35 C34 H34 120.4 . .
C33 C34 H34 120.4 . .
C36 C35 C34 118.4(6) . .
C36 C35 C38 121.2(5) . .
C34 C35 C38 120.4(6) . .
C35 C36 C37 121.5(7) . .
C35 C36 H36 119.2 . .
C37 C36 H36 119.2 . .
C32 C37 C36 120.8(8) . .
C32 C37 H37 119.6 . .
C36 C37 H37 119.6 . .
C43 C38 C39 117.5(5) . .
C43 C38 C35 118.1(6) . .
C39 C38 C35 124.4(5) . .
C40 C39 C38 119.9(5) . .
C40 C39 C44 115.7(5) . .
C38 C39 C44 124.1(5) . .
C41 C40 C39 120.2(6) . .
C41 C40 H40 119.9 . .
C39 C40 H40 119.9 . .
C42 C41 C40 120.3(6) . .
C42 C41 H41 119.9 . .
C40 C41 H41 119.9 . .
C41 C42 C43 119.7(6) . .
C41 C42 H42 120.2 . .
C43 C42 H42 120.2 . .
C42 C43 C38 122.4(6) . .
C42 C43 H43 118.8 . .
C38 C43 H43 118.8 . .
O14 C44 O13 123.8(5) . .
O14 C44 C39 118.7(5) . .
O13 C44 C39 117.4(5) . .
C7 O1 Zn3 133.7(4) . 2_666
C7 O2 Zn1 117.7(3) . 2_666
C7 O2 Zn4 105.1(3) . 2_666
Zn1 O2 Zn4 100.35(15) 2_666 2_666
C8 O3 Zn1 100.3(3) . 2_766
C8 O4 Zn1 80.9(3) . 2_766
C5 O5 C9 119.7(4) . .
C22 O6 Zn2 127.6(5) . .
C22 O7 Zn3 137.0(4) . .
C30 O8 Zn4 98.3(4) . 1_556
C30 O9 Zn1 119.1(3) . 1_556
C30 O9 Zn4 81.4(3) . 1_556
Zn1 O9 Zn4 90.39(13) 1_556 1_556
C29 O10 Zn3 133.8(3) . 2_757
C29 O11 Zn4 123.4(3) . 1_656
C27 O12 C31 114.9(5) . .
C44 O13 Zn2 119.0(4) . .
C44 O14 Zn1 122.5(4) . .
Zn2 O15 Zn1 107.4(2) . .
Zn2 O15 Zn3 113.62(19) . .
Zn1 O15 Zn3 113.8(2) . .
Zn2 O15 H15O 102(6) . .
Zn1 O15 H15O 116(5) . .
Zn3 O15 H15O 104(5) . .
Zn4 O16 Zn3 113.38(19) . 2_656
Zn4 O16 Zn3 122.6(2) . .
Zn3 O16 Zn3 97.54(16) 2_656 .
Zn4 O16 H16O 103(6) . .
Zn3 O16 H16O 107(6) 2_656 .
Zn3 O16 H16O 113(6) . .

loop_
_geom_bond_atom_site_label_1
_geom_bond_atom_site_label_2
_geom_bond_distance
_geom_bond_site_symmetry_2
Zn1 O15 2.005(4) .
Zn1 O3 2.007(4) 2_766
Zn1 O2 2.026(4) 2_666
Zn1 O14 2.053(4) .
Zn1 O9 2.355(4) 1_554
Zn1 O4 2.438(4) 2_766
Zn1 C8 2.556(5) 2_766
Zn2 O6 1.935(5) .
Zn2 O13 1.941(4) .
Zn2 O15 1.948(4) .
Zn2 O1W 1.989(4) .
Zn3 O10 2.066(3) 2_757
Zn3 O1 2.072(4) 2_666
Zn3 O16 2.088(4) 2_656
Zn3 O16 2.117(4) .
Zn3 O15 2.126(4) .
Zn3 O7 2.144(4) .
Zn4 O11 1.947(4) 1_454
Zn4 O16 1.971(4) .
Zn4 O8 2.009(4) 1_554
Zn4 O2 2.334(4) 2_666
Zn4 O2W 2.353(9) .
Zn4 O9 2.373(4) 1_554
Zn4 C30 2.516(5) 1_554
C1 C6 1.387(7) .
C1 C2 1.387(7) .
C1 C7 1.495(7) .
C2 C3 1.372(7) .
C2 H2 0.9300 .
C3 C4 1.380(7) .
C3 C8 1.493(7) .
C4 C5 1.391(7) .
C4 H4 0.9300 .
C5 O5 1.361(6) .
C5 C6 1.388(8) .
C6 H6 0.9300 .
C7 O1 1.238(6) .
C7 O2 1.293(6) .
C8 O4 1.241(7) .
C8 O3 1.264(7) .
C8 Zn1 2.556(5) 2_766
C9 O5 1.401(6) .
C9 C10 1.507(7) .
C9 H9A 0.9700 .
C9 H9B 0.9700 .
C10 C11 1.373(8) .
C10 C15 1.376(7) .
C11 C12 1.381(8) .
C11 H11 0.9300 .
C12 C13 1.386(8) .
C12 H12 0.9300 .
C13 C14 1.377(8) .
C13 C16 1.512(8) .
C14 C15 1.384(8) .
C14 H14 0.9300 .
C15 H15 0.9300 .
C16 C17 1.376(9) .
C16 C21 1.395(8) .
C17 C18 1.383(9) .
C17 C22 1.509(9) .
C18 C19 1.359(10) .
C18 H18 0.9300 .
C19 C20 1.362(11) .
C19 H19 0.9300 .
C20 C21 1.381(9) .
C20 H20 0.9300 .
C21 H21 0.9300 .
C22 O7 1.235(8) .
C22 O6 1.258(8) .
C23 C24 1.387(7) .
C23 C28 1.391(7) .
C23 C29 1.494(7) .
C24 C25 1.384(7) .
C24 H24 0.9300 .
C25 C26 1.389(7) .
C25 C30 1.497(7) .
C26 C27 1.388(8) .
C26 H26 0.9300 .
C27 C28 1.373(8) .
C27 O12 1.384(6) .
C28 H28 0.9300 .
C29 O10 1.239(6) .
C29 O11 1.266(6) .
C30 O8 1.253(7) .
C30 O9 1.264(7) .
C30 Zn4 2.516(5) 1_556
C31 O12 1.384(9) .
C31 C32 1.508(10) .
C31 H31A 0.9700 .
C31 H31B 0.9700 .
C32 C37 1.346(11) .
C32 C33 1.383(11) .
C33 C34 1.392(9) .
C33 H33 0.9300 .
C34 C35 1.386(8) .
C34 H34 0.9300 .
C35 C36 1.374(9) .
C35 C38 1.493(8) .
C36 C37 1.380(9) .
C36 H36 0.9300 .
C37 H37 0.9300 .
C38 C43 1.393(8) .
C38 C39 1.402(8) .
C39 C40 1.400(8) .
C39 C44 1.497(8) .
C40 C41 1.386(9) .
C40 H40 0.9300 .
C41 C42 1.364(10) .
C41 H41 0.9300 .
C42 C43 1.376(8) .
C42 H42 0.9300 .
C43 H43 0.9300 .
C44 O14 1.262(7) .
C44 O13 1.269(7) .
O1 Zn3 2.072(4) 2_666
O2 Zn1 2.026(4) 2_666
O2 Zn4 2.334(4) 2_666
O3 Zn1 2.007(3) 2_766
O4 Zn1 2.438(4) 2_766
O8 Zn4 2.009(4) 1_556
O9 Zn1 2.355(4) 1_556
O9 Zn4 2.373(4) 1_556
O10 Zn3 2.066(3) 2_757
O11 Zn4 1.947(4) 1_656
O15 H15O 0.66(5) .
O16 Zn3 2.088(4) 2_656
O16 H16O 0.65(6) .
O4W O4W' 1.089(13) .

loop_
_geom_torsion_atom_site_label_1
_geom_torsion_atom_site_label_2
_geom_torsion_atom_site_label_3
_geom_torsion_atom_site_label_4
_geom_torsion
_geom_torsion_site_symmetry_1
_geom_torsion_site_symmetry_4
C6 C1 C2 C3 -2.1(8) . .
C7 C1 C2 C3 174.0(5) . .
C1 C2 C3 C4 2.2(8) . .
C1 C2 C3 C8 -175.5(5) . .
C2 C3 C4 C5 -0.2(9) . .
C8 C3 C4 C5 177.4(5) . .
C3 C4 C5 O5 179.5(5) . .
C3 C4 C5 C6 -1.9(9) . .
C2 C1 C6 C5 -0.1(8) . .
C7 C1 C6 C5 -175.8(5) . .
O5 C5 C6 C1 -179.5(6) . .
C4 C5 C6 C1 2.0(9) . .
C6 C1 C7 O1 -169.3(5) . .
C2 C1 C7 O1 14.9(7) . .
C6 C1 C7 O2 13.8(8) . .
C2 C1 C7 O2 -162.1(5) . .
C2 C3 C8 O4 -5.6(8) . .
C4 C3 C8 O4 176.8(5) . .
C2 C3 C8 O3 172.2(5) . .
C4 C3 C8 O3 -5.5(8) . .
C2 C3 C8 Zn1 147.0(16) . 2_766
C4 C3 C8 Zn1 -31(2) . 2_766
O5 C9 C10 C11 -5.7(8) . .
O5 C9 C10 C15 174.9(5) . .
C15 C10 C11 C12 -4.1(10) . .
C9 C10 C11 C12 176.6(6) . .
C10 C11 C12 C13 0.9(10) . .
C11 C12 C13 C14 2.1(9) . .
C11 C12 C13 C16 -176.0(6) . .
C12 C13 C14 C15 -1.9(10) . .
C16 C13 C14 C15 176.2(6) . .
C11 C10 C15 C14 4.3(10) . .
C9 C10 C15 C14 -176.3(6) . .
C13 C14 C15 C10 -1.3(10) . .
C14 C13 C16 C17 142.9(7) . .
C12 C13 C16 C17 -39.1(9) . .
C14 C13 C16 C21 -38.6(9) . .
C12 C13 C16 C21 139.4(6) . .
C21 C16 C17 C18 -3.3(10) . .
C13 C16 C17 C18 175.3(7) . .
C21 C16 C17 C22 175.5(7) . .
C13 C16 C17 C22 -5.9(10) . .
C16 C17 C18 C19 3.4(13) . .
C22 C17 C18 C19 -175.5(8) . .
C17 C18 C19 C20 -1.5(14) . .
C18 C19 C20 C21 -0.5(13) . .
C19 C20 C21 C16 0.5(12) . .
C17 C16 C21 C20 1.4(10) . .
C13 C16 C21 C20 -177.2(6) . .
C16 C17 C22 O7 -58.6(9) . .
C18 C17 C22 O7 120.2(7) . .
C16 C17 C22 O6 123.0(7) . .
C18 C17 C22 O6 -58.2(9) . .
C28 C23 C24 C25 2.9(8) . .
C29 C23 C24 C25 -178.8(5) . .
C23 C24 C25 C26 -0.6(8) . .
C23 C24 C25 C30 179.3(5) . .
C24 C25 C26 C27 -1.5(9) . .
C30 C25 C26 C27 178.6(6) . .
C25 C26 C27 C28 1.3(10) . .
C25 C26 C27 O12 179.1(6) . .
O12 C27 C28 C23 -176.8(5) . .
C26 C27 C28 C23 1.0(9) . .
C24 C23 C28 C27 -3.1(8) . .
C29 C23 C28 C27 178.7(5) . .
C24 C23 C29 O10 2.2(7) . .
C28 C23 C29 O10 -179.5(5) . .
C24 C23 C29 O11 -177.6(5) . .
C28 C23 C29 O11 0.6(7) . .
C24 C25 C30 O8 -160.3(5) . .
C26 C25 C30 O8 19.7(8) . .
C24 C25 C30 O9 18.8(8) . .
C26 C25 C30 O9 -161.3(5) . .
C24 C25 C30 Zn4 -132(2) . 1_556
C26 C25 C30 Zn4 48(3) . 1_556
O12 C31 C32 C37 -105.2(9) . .
O12 C31 C32 C33 76.2(10) . .
C37 C32 C33 C34 -1.2(11) . .
C31 C32 C33 C34 177.5(6) . .
C32 C33 C34 C35 2.3(10) . .
C33 C34 C35 C36 -2.2(9) . .
C33 C34 C35 C38 -179.2(5) . .
C34 C35 C36 C37 1.1(9) . .
C38 C35 C36 C37 178.1(6) . .
C33 C32 C37 C36 0.1(11) . .
C31 C32 C37 C36 -178.5(7) . .
C35 C36 C37 C32 -0.1(11) . .
C36 C35 C38 C43 -42.7(8) . .
C34 C35 C38 C43 134.3(6) . .
C36 C35 C38 C39 138.3(6) . .
C34 C35 C38 C39 -44.8(8) . .
C43 C38 C39 C40 -1.4(8) . .
C35 C38 C39 C40 177.7(5) . .
C43 C38 C39 C44 172.6(5) . .
C35 C38 C39 C44 -8.3(9) . .
C38 C39 C40 C41 2.8(9) . .
C44 C39 C40 C41 -171.6(6) . .
C39 C40 C41 C42 -2.1(10) . .
C40 C41 C42 C43 -0.1(11) . .
C41 C42 C43 C38 1.6(10) . .
C39 C38 C43 C42 -0.9(9) . .
C35 C38 C43 C42 -180.0(6) . .
C40 C39 C44 O14 -31.6(7) . .
C38 C39 C44 O14 154.2(5) . .
C40 C39 C44 O13 145.6(5) . .
C38 C39 C44 O13 -28.6(8) . .
O2 C7 O1 Zn3 27.3(8) . 2_666
C1 C7 O1 Zn3 -149.5(4) . 2_666
O1 C7 O2 Zn1 35.9(6) . 2_666
C1 C7 O2 Zn1 -147.3(4) . 2_666
O1 C7 O2 Zn4 -74.7(5) . 2_666
C1 C7 O2 Zn4 102.1(4) . 2_666
O4 C8 O3 Zn1 4.2(6) . 2_766
C3 C8 O3 Zn1 -173.6(4) . 2_766
O3 C8 O4 Zn1 -3.4(5) . 2_766
C3 C8 O4 Zn1 174.3(5) . 2_766
C6 C5 O5 C9 9.1(9) . .
C4 C5 O5 C9 -172.3(5) . .
C10 C9 O5 C5 177.9(5) . .
O7 C22 O6 Zn2 20.1(10) . .
C17 C22 O6 Zn2 -161.7(4) . .
O13 Zn2 O6 C22 105.8(6) . .
O15 Zn2 O6 C22 -21.9(6) . .
O1W Zn2 O6 C22 -146.2(6) . .
O6 C22 O7 Zn3 7.7(10) . .
C17 C22 O7 Zn3 -170.5(4) . .
O10 Zn3 O7 C22 59.6(6) 2_757 .
O1 Zn3 O7 C22 -115.2(6) 2_666 .
O16 Zn3 O7 C22 149.7(6) 2_656 .
O16 Zn3 O7 C22 179.4(8) . .
O15 Zn3 O7 C22 -24.3(6) . .
O9 C30 O8 Zn4 -4.7(6) . 1_556
C25 C30 O8 Zn4 174.3(4) . 1_556
O8 C30 O9 Zn1 -81.6(6) . 1_556
C25 C30 O9 Zn1 99.3(5) . 1_556
Zn4 C30 O9 Zn1 -85.6(3) 1_556 1_556
O8 C30 O9 Zn4 4.0(5) . 1_556
C25 C30 O9 Zn4 -175.1(5) . 1_556
O11 C29 O10 Zn3 -34.7(8) . 2_757
C23 C29 O10 Zn3 145.5(4) . 2_757
O10 C29 O11 Zn4 -11.8(7) . 1_656
C23 C29 O11 Zn4 168.0(3) . 1_656
C28 C27 O12 C31 -105.8(8) . .
C26 C27 O12 C31 76.4(9) . .
C32 C31 O12 C27 -176.0(7) . .
O14 C44 O13 Zn2 -7.4(7) . .
C39 C44 O13 Zn2 175.6(3) . .
O6 Zn2 O13 C44 -95.7(4) . .
O15 Zn2 O13 C44 31.2(5) . .
O1W Zn2 O13 C44 157.7(4) . .
O13 C44 O14 Zn1 -51.3(7) . .
C39 C44 O14 Zn1 125.6(4) . .
O15 Zn1 O14 C44 73.4(4) . .
O3 Zn1 O14 C44 -69.9(4) 2_766 .
O2 Zn1 O14 C44 -179.0(4) 2_666 .
O9 Zn1 O14 C44 -38(4) 1_554 .
O4 Zn1 O14 C44 -12.0(4) 2_766 .
C8 Zn1 O14 C44 -40.8(4) 2_766 .
O6 Zn2 O15 Zn1 126.4(2) . .
O13 Zn2 O15 Zn1 2.1(3) . .
O1W Zn2 O15 Zn1 -117.6(2) . .
O6 Zn2 O15 Zn3 -0.4(3) . .
O13 Zn2 O15 Zn3 -124.7(2) . .
O1W Zn2 O15 Zn3 115.6(2) . .
O3 Zn1 O15 Zn2 68.2(4) 2_766 .
O2 Zn1 O15 Zn2 -131.98(19) 2_666 .
O14 Zn1 O15 Zn2 -33.7(2) . .
O9 Zn1 O15 Zn2 144.1(2) 1_554 .
O4 Zn1 O15 Zn2 61.2(2) 2_766 .
C8 Zn1 O15 Zn2 64.9(3) 2_766 .
O3 Zn1 O15 Zn3 -165.1(2) 2_766 .
O2 Zn1 O15 Zn3 -5.3(3) 2_666 .
O14 Zn1 O15 Zn3 93.0(2) . .
O9 Zn1 O15 Zn3 -89.2(2) 1_554 .
O4 Zn1 O15 Zn3 -172.1(2) 2_766 .
C8 Zn1 O15 Zn3 -168.4(2) 2_766 .
O10 Zn3 O15 Zn2 -77.4(2) 2_757 .
O1 Zn3 O15 Zn2 97.6(2) 2_666 .
O16 Zn3 O15 Zn2 -122.0(10) 2_656 .
O16 Zn3 O15 Zn2 -170.5(2) . .
O7 Zn3 O15 Zn2 13.5(3) . .
O10 Zn3 O15 Zn1 159.2(3) 2_757 .
O1 Zn3 O15 Zn1 -25.7(2) 2_666 .
O16 Zn3 O15 Zn1 114.7(10) 2_656 .
O16 Zn3 O15 Zn1 66.1(2) . .
O7 Zn3 O15 Zn1 -109.9(2) . .
O11 Zn4 O16 Zn3 18.6(3) 1_454 2_656
O8 Zn4 O16 Zn3 -137.2(3) 1_554 2_656
O2 Zn4 O16 Zn3 116.1(2) 2_666 2_656
O2W Zn4 O16 Zn3 -80.7(3) . 2_656
O9 Zn4 O16 Zn3 -165.5(2) 1_554 2_656
C30 Zn4 O16 Zn3 -153.7(2) 1_554 2_656
O11 Zn4 O16 Zn3 -97.9(2) 1_454 .
O8 Zn4 O16 Zn3 106.3(4) 1_554 .
O2 Zn4 O16 Zn3 -0.3(2) 2_666 .
O2W Zn4 O16 Zn3 162.9(3) . .
O9 Zn4 O16 Zn3 78.0(2) 1_554 .
C30 Zn4 O16 Zn3 89.8(3) 1_554 .
O10 Zn3 O16 Zn4 -146.3(2) 2_757 .
O1 Zn3 O16 Zn4 29.2(2) 2_666 .
O16 Zn3 O16 Zn4 124.0(3) 2_656 .
O15 Zn3 O16 Zn4 -62.4(2) . .
O7 Zn3 O16 Zn4 94.0(9) . .
O10 Zn3 O16 Zn3 89.64(17) 2_757 2_656
O1 Zn3 O16 Zn3 -94.77(17) 2_666 2_656
O16 Zn3 O16 Zn3 0.0 2_656 2_656
O15 Zn3 O16 Zn3 173.55(18) . 2_656
O7 Zn3 O16 Zn3 -30.0(10) . 2_656
